data_2014208
loop_
_publ_author_name
'Sonar, Vijayakumar N.'
'Parkin, Sean'
'Crooks, Peter A.'

_publ_section_title
;
 1-(2,5-Dichlorophenyl)-3-methyl-5-phenyl-1<i>H</i>-pyrazole
;
_journal_issue 8
_journal_name_full 'Acta Crystallographica Section C'
_journal_page_first o547
_journal_page_last o549
_journal_paper_doi 10.1107/S0108270104013848
_journal_volume 60
_journal_year 2004
_chemical_formula_iupac 'C16 H12 Cl2 N2'
_chemical_formula_moiety 'C16 H12 Cl2 N2'
_chemical_formula_sum 'C16 H12 Cl2 N2'
_chemical_formula_weight 303.18
_chemical_name_systematic
;
1-(2,5-Dichlorophenyl)-3-methyl-5-phenyl-1H-pyrazole
;
_space_group_IT_number 14
_symmetry_cell_setting monoclinic
_symmetry_space_group_name_Hall '-P 2ybc'
_symmetry_space_group_name_H-M 'P 1 21/c 1'
_atom_sites_solution_hydrogens geom
_atom_sites_solution_primary direct
_atom_sites_solution_secondary difmap
_audit_creation_method SHELXL97
_cell_angle_alpha 90.00
_cell_angle_beta 90.7798(6)
_cell_angle_gamma 90.00
_cell_formula_units_Z 8
_cell_length_a 17.3805(3)
_cell_length_b 14.8094(2)
_cell_length_c 11.0596(2)
_cell_measurement_reflns_used 6703
_cell_measurement_temperature 90.0(2)
_cell_measurement_theta_max 27.48
_cell_measurement_theta_min 1.00
_cell_volume 2846.42(8)
_computing_cell_refinement 'SCALEPACK (Otwinowski & Minor, 1997)'
_computing_data_collection 'COLLECT (Nonius, 1999)'
_computing_data_reduction 'DENZO-SMN (Otwinowski & Minor, 1997)'
_computing_molecular_graphics 'XP in SHELXTL (Sheldrick, 1995)'
_computing_publication_material 'SHELX97 and local procedures'
_computing_structure_refinement 'SHELXL97 (Sheldrick, 1997)'
_computing_structure_solution 'SHELXS97 (Sheldrick, 1997)'
_diffrn_ambient_temperature 90.0(2)
_diffrn_detector_area_resol_mean 18
_diffrn_measured_fraction_theta_full 0.999
_diffrn_measured_fraction_theta_max 0.999
_diffrn_measurement_device_type 'Nonius KappaCCD area-detector'
_diffrn_measurement_method '\w scans at fixed \c = 55\%'
_diffrn_radiation_monochromator graphite
_diffrn_radiation_source 'fine-focus sealed tube'
_diffrn_radiation_type MoK\a
_diffrn_radiation_wavelength 0.71073
_diffrn_reflns_av_R_equivalents 0.0296
_diffrn_reflns_av_sigmaI/netI 0.0431
_diffrn_reflns_limit_h_max 22
_diffrn_reflns_limit_h_min -22
_diffrn_reflns_limit_k_max 19
_diffrn_reflns_limit_k_min -19
_diffrn_reflns_limit_l_max 14
_diffrn_reflns_limit_l_min -14
_diffrn_reflns_number 12695
_diffrn_reflns_theta_full 27.48
_diffrn_reflns_theta_max 27.48
_diffrn_reflns_theta_min 1.81
_exptl_absorpt_coefficient_mu 0.446
_exptl_absorpt_correction_T_max 0.9161
_exptl_absorpt_correction_T_min 0.8595
_exptl_absorpt_correction_type multi-scan
_exptl_absorpt_process_details '(SCALEPACK; Otwinowski & Minor, 1997)'
_exptl_crystal_colour colourless
_exptl_crystal_density_diffrn 1.415
_exptl_crystal_density_meas ?
_exptl_crystal_density_method 'not measured'
_exptl_crystal_description block
_exptl_crystal_F_000 1248
_exptl_crystal_size_max 0.35
_exptl_crystal_size_mid 0.30
_exptl_crystal_size_min 0.20
_refine_diff_density_max 0.364
_refine_diff_density_min -0.369
_refine_ls_extinction_method none
_refine_ls_goodness_of_fit_ref 1.058
_refine_ls_hydrogen_treatment constr
_refine_ls_matrix_type full
_refine_ls_number_parameters 363
_refine_ls_number_reflns 6525
_refine_ls_number_restraints 0
_refine_ls_restrained_S_all 1.058
_refine_ls_R_factor_all 0.0547
_refine_ls_R_factor_gt 0.0351
_refine_ls_shift/su_max 0.023
_refine_ls_shift/su_mean 0.003
_refine_ls_structure_factor_coef Fsqd
_refine_ls_weighting_details 'calc w = 1/[\s^2^(Fo^2^)+(0.0405P)^2^+0.7814P] where P=(Fo^2^+2Fc^2^)/3'
_refine_ls_weighting_scheme calc
_refine_ls_wR_factor_gt 0.0820
_refine_ls_wR_factor_ref 0.0889
_reflns_number_gt 5003
_reflns_number_total 6525
_reflns_threshold_expression I>2\s(I)
_cod_data_source_file na1669.cif
_cod_data_source_block I
_cod_depositor_comments
;
The following automatic conversions were performed:

'_exptl_crystal_density_meas' value 'not measured' was changed to '?'
- the value is perceived as not measured.

Automatic conversion script
Id: cif_fix_values 3008 2015-01-20 13:52:24Z robertas 
;
_cod_original_sg_symbol_H-M 'P 21/c'
_cod_database_code 2014208
_cod_database_fobs_code 2014208

loop_
_symmetry_equiv_pos_as_xyz
'x, y, z'
'-x, y+1/2, -z+1/2'
'-x, -y, -z'
'x, -y-1/2, z-1/2'

loop_
_atom_site_label
_atom_site_fract_x
_atom_site_fract_y
_atom_site_fract_z
_atom_site_U_iso_or_equiv
_atom_site_adp_type
_atom_site_calc_flag
_atom_site_refinement_flags
_atom_site_occupancy
_atom_site_disorder_assembly
_atom_site_disorder_group
_atom_site_type_symbol
Cl1A 0.71772(2) 0.53228(3) 1.01650(4) 0.02567(12) Uani d . 1 . . Cl
Cl2A 0.92616(2) 0.44584(3) 0.57817(4) 0.02186(11) Uani d . 1 . . Cl
N1A 0.87453(8) 0.44677(9) 1.03205(12) 0.0137(3) Uani d . 1 . . N
N2A 0.87236(8) 0.35850(9) 1.06812(12) 0.0154(3) Uani d . 1 . . N
C1A 0.84813(9) 0.47009(11) 0.91341(14) 0.0142(3) Uani d . 1 . . C
C2A 0.77733(9) 0.51242(12) 0.89532(15) 0.0168(4) Uani d . 1 . . C
C3A 0.75376(10) 0.53754(12) 0.77965(15) 0.0193(4) Uani d . 1 . . C
H3A 0.7061 0.5680 0.7677 0.023 Uiso calc R 1 . . H
C4A 0.79978(10) 0.51813(11) 0.68176(15) 0.0174(4) Uani d . 1 . . C
H4A 0.7842 0.5356 0.6025 0.021 Uiso calc R 1 . . H
C5A 0.86878(9) 0.47295(11) 0.70059(14) 0.0157(4) Uani d . 1 . . C
C6A 0.89382(9) 0.44930(11) 0.81590(14) 0.0145(3) Uani d . 1 . . C
H6A 0.9416 0.4193 0.8277 0.017 Uiso calc R 1 . . H
C7A 0.89462(9) 0.36065(12) 1.18418(15) 0.0158(4) Uani d . 1 . . C
C8A 0.90990(9) 0.44938(11) 1.22229(15) 0.0160(4) Uani d . 1 . . C
H8A 0.9265 0.4680 1.3006 0.019 Uiso calc R 1 . . H
C9A 0.89597(9) 0.50390(11) 1.12380(14) 0.0138(3) Uani d . 1 . . C
C10A 0.90110(9) 0.60254(11) 1.10936(15) 0.0153(4) Uani d . 1 . . C
C11A 0.87167(10) 0.65860(12) 1.19976(15) 0.0182(4) Uani d . 1 . . C
H11A 0.8485 0.6326 1.2688 0.022 Uiso calc R 1 . . H
C12A 0.87612(10) 0.75151(12) 1.18915(16) 0.0215(4) Uani d . 1 . . C
H12A 0.8556 0.7890 1.2505 0.026 Uiso calc R 1 . . H
C13A 0.91047(10) 0.79011(12) 1.08899(16) 0.0212(4) Uani d . 1 . . C
H13A 0.9131 0.8539 1.0816 0.025 Uiso calc R 1 . . H
C14A 0.94082(10) 0.73544(12) 0.99997(16) 0.0193(4) Uani d . 1 . . C
H14A 0.9649 0.7619 0.9320 0.023 Uiso calc R 1 . . H
C15A 0.93618(9) 0.64225(12) 1.00977(15) 0.0170(4) Uani d . 1 . . C
H15A 0.9570 0.6052 0.9483 0.020 Uiso calc R 1 . . H
C16A 0.89976(10) 0.27504(12) 1.25520(16) 0.0211(4) Uani d . 1 . . C
H16A 0.8646 0.2302 1.2199 0.032 Uiso calc R 1 . . H
H16B 0.8855 0.2868 1.3392 0.032 Uiso calc R 1 . . H
H16C 0.9526 0.2519 1.2531 0.032 Uiso calc R 1 . . H
Cl1B 0.57659(3) 0.26629(3) 0.81813(4) 0.02524(12) Uani d . 1 . . Cl
Cl2B 0.75106(2) 0.41782(3) 0.37447(4) 0.02083(11) Uani d . 1 . . Cl
N1B 0.54446(8) 0.44421(9) 0.69696(12) 0.0153(3) Uani d . 1 . . N
N2B 0.56845(8) 0.50777(10) 0.77941(12) 0.0181(3) Uani d . 1 . . N
C1B 0.60265(9) 0.38969(11) 0.64284(14) 0.0148(3) Uani d . 1 . . C
C2B 0.62370(9) 0.30691(12) 0.69258(15) 0.0175(4) Uani d . 1 . . C
C3B 0.68325(10) 0.25756(12) 0.64287(16) 0.0210(4) Uani d . 1 . . C
H3B 0.6971 0.2008 0.6766 0.025 Uiso calc R 1 . . H
C4B 0.72266(10) 0.29064(12) 0.54425(15) 0.0198(4) Uani d . 1 . . C
H4B 0.7636 0.2571 0.5100 0.024 Uiso calc R 1 . . H
C5B 0.70117(9) 0.37362(12) 0.49646(14) 0.0159(4) Uani d . 1 . . C
C6B 0.64193(9) 0.42320(12) 0.54480(15) 0.0159(4) Uani d . 1 . . C
H6B 0.6282 0.4800 0.5109 0.019 Uiso calc R 1 . . H
C7B 0.50387(10) 0.54259(11) 0.82317(15) 0.0177(4) Uani d . 1 . . C
C8B 0.43901(10) 0.50147(12) 0.77012(15) 0.0178(4) Uani d . 1 . . C
H8B 0.3867 0.5149 0.7861 0.021 Uiso calc R 1 . . H
C9B 0.46593(9) 0.43790(11) 0.69046(15) 0.0159(4) Uani d . 1 . . C
C10B 0.42184(9) 0.37738(11) 0.61003(15) 0.0159(4) Uani d . 1 . . C
C11B 0.35116(10) 0.34483(12) 0.64968(16) 0.0214(4) Uani d . 1 . . C
H11B 0.3355 0.3570 0.7300 0.026 Uiso calc R 1 . . H
C12B 0.30357(10) 0.29495(13) 0.57359(17) 0.0255(4) Uani d . 1 . . C
H12B 0.2557 0.2731 0.6019 0.031 Uiso calc R 1 . . H
C13B 0.32573(10) 0.27692(13) 0.45610(17) 0.0239(4) Uani d . 1 . . C
H13B 0.2928 0.2433 0.4036 0.029 Uiso calc R 1 . . H
C14B 0.39586(10) 0.30796(12) 0.41559(16) 0.0202(4) Uani d . 1 . . C
H14B 0.4113 0.2950 0.3354 0.024 Uiso calc R 1 . . H
C15B 0.44385(10) 0.35802(11) 0.49154(15) 0.0174(4) Uani d . 1 . . C
H15B 0.4919 0.3792 0.4629 0.021 Uiso calc R 1 . . H
C16B 0.50760(11) 0.61498(13) 0.91728(16) 0.0230(4) Uani d . 1 . . C
H16D 0.5580 0.6134 0.9580 0.034 Uiso calc R 1 . . H
H16E 0.4671 0.6050 0.9767 0.034 Uiso calc R 1 . . H
H16F 0.5001 0.6740 0.8788 0.034 Uiso calc R 1 . . H

loop_
_atom_site_aniso_label
_atom_site_aniso_U_11
_atom_site_aniso_U_22
_atom_site_aniso_U_33
_atom_site_aniso_U_12
_atom_site_aniso_U_13
_atom_site_aniso_U_23
Cl1A 0.0178(2) 0.0395(3) 0.0198(2) 0.00419(19) 0.00437(17) -0.00346(19)
Cl2A 0.0249(2) 0.0270(3) 0.0137(2) 0.00008(18) 0.00391(17) -0.00172(17)
N1A 0.0170(7) 0.0121(7) 0.0121(7) -0.0007(6) 0.0002(5) 0.0002(5)
N2A 0.0167(7) 0.0121(7) 0.0175(7) -0.0015(6) 0.0023(6) 0.0020(6)
C1A 0.0177(8) 0.0121(8) 0.0127(8) -0.0046(7) -0.0017(6) -0.0005(6)
C2A 0.0157(8) 0.0194(9) 0.0154(8) -0.0026(7) 0.0026(7) -0.0022(7)
C3A 0.0154(9) 0.0210(9) 0.0214(9) -0.0003(7) -0.0035(7) -0.0001(7)
C4A 0.0190(9) 0.0174(9) 0.0158(8) -0.0037(7) -0.0033(7) 0.0014(7)
C5A 0.0183(9) 0.0154(9) 0.0133(8) -0.0047(7) 0.0025(7) -0.0019(7)
C6A 0.0154(8) 0.0113(8) 0.0168(8) -0.0017(7) -0.0010(7) -0.0015(7)
C7A 0.0136(8) 0.0174(9) 0.0165(8) 0.0001(7) 0.0044(7) 0.0007(7)
C8A 0.0166(8) 0.0185(9) 0.0129(8) -0.0008(7) 0.0018(7) 0.0001(7)
C9A 0.0129(8) 0.0151(9) 0.0135(8) -0.0004(6) 0.0025(6) -0.0013(7)
C10A 0.0142(8) 0.0158(9) 0.0158(8) -0.0008(7) -0.0024(7) -0.0004(7)
C11A 0.0187(9) 0.0212(10) 0.0146(8) -0.0016(7) 0.0013(7) -0.0020(7)
C12A 0.0226(9) 0.0201(10) 0.0217(9) 0.0035(7) 0.0016(7) -0.0060(7)
C13A 0.0236(9) 0.0129(9) 0.0272(10) 0.0003(7) -0.0026(8) -0.0007(7)
C14A 0.0213(9) 0.0189(9) 0.0177(9) -0.0020(7) 0.0002(7) 0.0019(7)
C15A 0.0176(9) 0.0181(9) 0.0153(8) 0.0000(7) -0.0003(7) -0.0027(7)
C16A 0.0239(9) 0.0187(9) 0.0208(9) 0.0011(7) 0.0011(7) 0.0047(7)
Cl1B 0.0283(2) 0.0262(3) 0.0214(2) 0.00247(19) 0.00524(18) 0.00758(19)
Cl2B 0.0186(2) 0.0256(2) 0.0184(2) 0.00023(17) 0.00494(17) -0.00070(17)
N1B 0.0142(7) 0.0172(8) 0.0146(7) 0.0011(6) 0.0011(6) -0.0017(6)
N2B 0.0217(8) 0.0174(8) 0.0151(7) 0.0000(6) 0.0006(6) -0.0036(6)
C1B 0.0118(8) 0.0167(9) 0.0159(8) 0.0010(7) -0.0010(6) -0.0044(7)
C2B 0.0161(9) 0.0202(9) 0.0163(9) -0.0016(7) 0.0007(7) 0.0008(7)
C3B 0.0220(9) 0.0181(9) 0.0230(10) 0.0058(7) -0.0006(7) 0.0023(7)
C4B 0.0165(9) 0.0215(10) 0.0212(9) 0.0052(7) 0.0000(7) -0.0038(7)
C5B 0.0140(8) 0.0198(9) 0.0140(8) -0.0012(7) 0.0008(6) -0.0026(7)
C6B 0.0151(8) 0.0152(9) 0.0175(9) 0.0013(7) -0.0018(7) -0.0008(7)
C7B 0.0225(9) 0.0173(9) 0.0133(8) 0.0036(7) 0.0019(7) 0.0009(7)
C8B 0.0165(8) 0.0209(9) 0.0160(9) 0.0032(7) 0.0035(7) 0.0020(7)
C9B 0.0156(8) 0.0169(9) 0.0152(8) 0.0009(7) 0.0017(7) 0.0034(7)
C10B 0.0155(8) 0.0135(9) 0.0185(9) 0.0035(7) -0.0015(7) 0.0020(7)
C11B 0.0202(9) 0.0230(10) 0.0211(9) 0.0001(7) 0.0033(7) 0.0009(8)
C12B 0.0166(9) 0.0289(11) 0.0312(11) -0.0046(8) 0.0048(8) 0.0001(8)
C13B 0.0198(9) 0.0231(10) 0.0286(10) -0.0016(8) -0.0033(8) -0.0058(8)
C14B 0.0220(9) 0.0204(10) 0.0182(9) 0.0031(7) -0.0004(7) -0.0038(7)
C15B 0.0167(9) 0.0165(9) 0.0188(9) 0.0027(7) 0.0014(7) 0.0015(7)
C16B 0.0255(10) 0.0246(10) 0.0189(9) 0.0045(8) 0.0002(7) -0.0047(8)

loop_
_atom_type_symbol
_atom_type_description
_atom_type_scat_dispersion_real
_atom_type_scat_dispersion_imag
_atom_type_scat_source
C C .0033 .0016 'International Tables Vol C Tables 4.2.6.8 and 6.1.1.4'
H H .0000 .0000 'International Tables Vol C Tables 4.2.6.8 and 6.1.1.4'
Cl Cl .1484 .1585 'International Tables Vol C Tables 4.2.6.8 and 6.1.1.4'
N N .0061 .0033 'International Tables Vol C Tables 4.2.6.8 and 6.1.1.4'

loop_
_geom_angle_atom_site_label_1
_geom_angle_atom_site_label_2
_geom_angle_atom_site_label_3
_geom_angle
_geom_angle_publ_flag
N2A N1A C9A 112.51(13) y
N2A N1A C1A 119.34(13) y
C9A N1A C1A 127.81(14) y
C7A N2A N1A 104.40(13) ?
C6A C1A C2A 120.25(15) ?
C6A C1A N1A 118.85(14) ?
C2A C1A N1A 120.89(15) ?
C3A C2A C1A 120.11(16) ?
C3A C2A Cl1A 119.72(13) ?
C1A C2A Cl1A 120.16(13) ?
C4A C3A C2A 119.89(16) ?
C4A C3A H3A 120.1 ?
C2A C3A H3A 120.1 ?
C3A C4A C5A 119.36(15) ?
C3A C4A H4A 120.3 ?
C5A C4A H4A 120.3 ?
C6A C5A C4A 121.33(15) ?
C6A C5A Cl2A 118.78(13) ?
C4A C5A Cl2A 119.89(13) ?
C1A C6A C5A 118.98(15) ?
C1A C6A H6A 120.5 ?
C5A C6A H6A 120.5 ?
N2A C7A C8A 111.21(15) ?
N2A C7A C16A 119.97(15) ?
C8A C7A C16A 128.82(15) ?
C9A C8A C7A 106.34(15) ?
C9A C8A H8A 126.8 ?
C7A C8A H8A 126.8 ?
N1A C9A C8A 105.52(14) ?
N1A C9A C10A 123.30(14) y
C8A C9A C10A 131.18(15) y
C15A C10A C11A 118.73(15) ?
C15A C10A C9A 122.09(15) ?
C11A C10A C9A 119.15(15) ?
C12A C11A C10A 120.49(16) ?
C12A C11A H11A 119.8 ?
C10A C11A H11A 119.8 ?
C11A C12A C13A 120.15(16) ?
C11A C12A H12A 119.9 ?
C13A C12A H12A 119.9 ?
C14A C13A C12A 119.91(16) ?
C14A C13A H13A 120.0 ?
C12A C13A H13A 120.0 ?
C13A C14A C15A 120.21(16) ?
C13A C14A H14A 119.9 ?
C15A C14A H14A 119.9 ?
C14A C15A C10A 120.49(16) ?
C14A C15A H15A 119.8 ?
C10A C15A H15A 119.8 ?
C7A C16A H16A 109.5 ?
C7A C16A H16B 109.5 ?
H16A C16A H16B 109.5 ?
C7A C16A H16C 109.5 ?
H16A C16A H16C 109.5 ?
H16B C16A H16C 109.5 ?
C9B N1B N2B 112.06(13) y
N2B N1B C1B 117.06(13) y
C9B N1B C1B 130.47(14) y
C7B N2B N1B 104.90(13) ?
C6B C1B C2B 119.80(15) ?
C6B C1B N1B 119.02(15) ?
C2B C1B N1B 121.02(15) ?
C3B C2B C1B 120.10(16) ?
C3B C2B Cl1B 119.94(14) ?
C1B C2B Cl1B 119.95(13) ?
C4B C3B C2B 120.37(16) ?
C4B C3B H3B 119.8 ?
C2B C3B H3B 119.8 ?
C3B C4B C5B 118.68(16) ?
C3B C4B H4B 120.7 ?
C5B C4B H4B 120.7 ?
C6B C5B C4B 121.52(16) ?
C6B C5B Cl2B 118.86(13) ?
C4B C5B Cl2B 119.61(13) ?
C5B C6B C1B 119.53(16) ?
C5B C6B H6B 120.2 ?
C1B C6B H6B 120.2 ?
N2B C7B C8B 110.87(15) ?
N2B C7B C16B 120.11(15) ?
C8B C7B C16B 129.01(16) ?
C9B C8B C7B 106.66(15) ?
C9B C8B H8B 126.7 ?
C7B C8B H8B 126.7 ?
N1B C9B C8B 105.50(15) ?
N1B C9B C10B 125.74(15) y
C8B C9B C10B 128.71(15) y
C11B C10B C15B 118.44(15) ?
C11B C10B C9B 118.29(15) ?
C15B C10B C9B 122.98(15) ?
C12B C11B C10B 120.93(17) ?
C12B C11B H11B 119.5 ?
C10B C11B H11B 119.5 ?
C11B C12B C13B 120.06(17) ?
C11B C12B H12B 120.0 ?
C13B C12B H12B 120.0 ?
C14B C13B C12B 119.80(17) ?
C14B C13B H13B 120.1 ?
C12B C13B H13B 120.1 ?
C13B C14B C15B 120.39(17) ?
C13B C14B H14B 119.8 ?
C15B C14B H14B 119.8 ?
C14B C15B C10B 120.38(16) ?
C14B C15B H15B 119.8 ?
C10B C15B H15B 119.8 ?
C7B C16B H16D 109.5 ?
C7B C16B H16E 109.5 ?
H16D C16B H16E 109.5 ?
C7B C16B H16F 109.5 ?
H16D C16B H16F 109.5 ?
H16E C16B H16F 109.5 ?

loop_
_geom_bond_atom_site_label_1
_geom_bond_atom_site_label_2
_geom_bond_site_symmetry_2
_geom_bond_distance
_geom_bond_publ_flag
Cl1A C2A . 1.7303(17) y
Cl2A C5A . 1.7394(17) y
N1A N2A . 1.3674(19) y
N1A C9A . 1.369(2) y
N1A C1A . 1.426(2) y
N2A C7A . 1.336(2) y
C1A C6A . 1.383(2) ?
C1A C2A . 1.393(2) ?
C2A C3A . 1.389(2) ?
C3A C4A . 1.385(2) ?
C3A H3A . 0.9500 ?
C4A C5A . 1.387(2) ?
C4A H4A . 0.9500 ?
C5A C6A . 1.387(2) ?
C6A H6A . 0.9500 ?
C7A C8A . 1.404(2) y
C7A C16A . 1.493(2) ?
C8A C9A . 1.375(2) y
C8A H8A . 0.9500 ?
C9A C10A . 1.472(2) y
C10A C15A . 1.396(2) ?
C10A C11A . 1.402(2) ?
C11A C12A . 1.383(2) ?
C11A H11A . 0.9500 ?
C12A C13A . 1.389(2) ?
C12A H12A . 0.9500 ?
C13A C14A . 1.385(2) ?
C13A H13A . 0.9500 ?
C14A C15A . 1.387(2) ?
C14A H14A . 0.9500 ?
C15A H15A . 0.9500 ?
C16A H16A . 0.9800 ?
C16A H16B . 0.9800 ?
C16A H16C . 0.9800 ?
Cl1B C2B . 1.7295(17) y
Cl2B C5B . 1.7413(17) y
N1B C9B . 1.369(2) y
N1B N2B . 1.3716(19) y
N1B C1B . 1.432(2) y
N2B C7B . 1.332(2) y
C1B C6B . 1.381(2) ?
C1B C2B . 1.391(2) ?
C2B C3B . 1.387(2) ?
C3B C4B . 1.385(2) ?
C3B H3B . 0.9500 ?
C4B C5B . 1.387(2) ?
C4B H4B . 0.9500 ?
C5B C6B . 1.378(2) ?
C6B H6B . 0.9500 ?
C7B C8B . 1.403(2) y
C7B C16B . 1.495(2) ?
C8B C9B . 1.376(2) y
C8B H8B . 0.9500 ?
C9B C10B . 1.471(2) y
C10B C11B . 1.396(2) ?
C10B C15B . 1.400(2) ?
C11B C12B . 1.385(2) ?
C11B H11B . 0.9500 ?
C12B C13B . 1.386(3) ?
C12B H12B . 0.9500 ?
C13B C14B . 1.383(2) ?
C13B H13B . 0.9500 ?
C14B C15B . 1.390(2) ?
C14B H14B . 0.9500 ?
C15B H15B . 0.9500 ?
C16B H16D . 0.9800 ?
C16B H16E . 0.9800 ?
C16B H16F . 0.9800 ?

loop_
_geom_hbond_atom_site_label_D
_geom_hbond_atom_site_label_H
_geom_hbond_atom_site_label_A
_geom_hbond_site_symmetry_A
_geom_hbond_distance_DH
_geom_hbond_distance_HA
_geom_hbond_distance_DA
_geom_hbond_angle_DHA
_geom_hbond_publ_flag
C3A H3A N2B . 0.95 2.56 3.251(2) 130 y
C13A H13A Cl2A 4_576 0.95 2.97 3.9219(18) 176 y
C15A H15A C1AG 3_767 0.95 2.84 3.5387(17) 132 y
C3B H3B Cl2B 4_566 0.95 2.95 3.8228(18) 154 y
C4B H4B N2A 4_565 0.95 2.62 3.420(2) 142 y
C6B H6B C3BG 3_666 0.95 2.90 3.8110(17) 160 y
C8B H8B Cl1A 3_667 0.95 2.94 3.6625(18) 134 y
C16B H16F Cl1B 2_656 0.98 2.88 3.7199(19) 144 y

loop_
_geom_torsion_atom_site_label_1
_geom_torsion_atom_site_label_2
_geom_torsion_atom_site_label_3
_geom_torsion_atom_site_label_4
_geom_torsion
_geom_torsion_publ_flag
C9A N1A N2A C7A -1.36(17) y
C1A N1A N2A C7A -175.21(14) ?
N2A N1A C1A C6A -74.55(19) ?
C9A N1A C1A C6A 112.65(19) ?
N2A N1A C1A C2A 104.93(18) ?
C9A N1A C1A C2A -67.9(2) ?
C6A C1A C2A C3A -2.8(2) ?
N1A C1A C2A C3A 177.71(15) ?
C6A C1A C2A Cl1A 176.13(13) ?
N1A C1A C2A Cl1A -3.3(2) ?
C1A C2A C3A C4A 1.8(3) ?
Cl1A C2A C3A C4A -177.12(13) ?
C2A C3A C4A C5A 0.6(3) ?
C3A C4A C5A C6A -2.1(3) ?
C3A C4A C5A Cl2A 178.55(13) ?
C2A C1A C6A C5A 1.3(2) ?
N1A C1A C6A C5A -179.17(14) ?
C4A C5A C6A C1A 1.1(2) ?
Cl2A C5A C6A C1A -179.51(12) ?
N1A N2A C7A C8A 0.74(18) y
N1A N2A C7A C16A -179.71(14) ?
N2A C7A C8A C9A 0.10(19) y
C16A C7A C8A C9A -179.40(16) ?
N2A N1A C9A C8A 1.44(18) ?
C1A N1A C9A C8A 174.65(15) ?
N2A N1A C9A C10A -178.60(14) ?
C1A N1A C9A C10A -5.4(3) y
C7A C8A C9A N1A -0.90(18) y
C7A C8A C9A C10A 179.15(16) ?
N1A C9A C10A C15A -45.2(2) ?
C8A C9A C10A C15A 134.72(19) ?
N1A C9A C10A C11A 136.45(16) ?
C8A C9A C10A C11A -43.6(3) ?
C15A C10A C11A C12A 1.2(2) ?
C9A C10A C11A C12A 179.55(15) ?
C10A C11A C12A C13A -0.5(3) ?
C11A C12A C13A C14A -0.5(3) ?
C12A C13A C14A C15A 0.8(3) ?
C13A C14A C15A C10A -0.1(2) ?
C11A C10A C15A C14A -0.8(2) ?
C9A C10A C15A C14A -179.17(15) ?
C9B N1B N2B C7B -1.10(18) y
C1B N1B N2B C7B -174.56(14) ?
C9B N1B C1B C6B 104.9(2) ?
N2B N1B C1B C6B -83.03(18) ?
C9B N1B C1B C2B -79.6(2) ?
N2B N1B C1B C2B 92.37(19) ?
C6B C1B C2B C3B -0.9(2) ?
N1B C1B C2B C3B -176.26(15) ?
C6B C1B C2B Cl1B 178.04(12) ?
N1B C1B C2B Cl1B 2.7(2) ?
C1B C2B C3B C4B 0.6(3) ?
Cl1B C2B C3B C4B -178.31(13) ?
C2B C3B C4B C5B -0.2(3) ?
C3B C4B C5B C6B 0.0(2) ?
C3B C4B C5B Cl2B 178.68(13) ?
C4B C5B C6B C1B -0.2(2) ?
Cl2B C5B C6B C1B -178.95(12) ?
C2B C1B C6B C5B 0.7(2) ?
N1B C1B C6B C5B 176.16(14) ?
N1B N2B C7B C8B 0.42(18) y
N1B N2B C7B C16B 179.77(15) ?
N2B C7B C8B C9B 0.4(2) y
C16B C7B C8B C9B -178.90(17) ?
N2B N1B C9B C8B 1.34(19) ?
C1B N1B C9B C8B 173.68(16) ?
N2B N1B C9B C10B 179.09(15) ?
C1B N1B C9B C10B -8.6(3) y
C7B C8B C9B N1B -1.01(18) y
C7B C8B C9B C10B -178.67(16) ?
N1B C9B C10B C11B 148.79(17) ?
C8B C9B C10B C11B -34.0(3) ?
N1B C9B C10B C15B -37.6(3) ?
C8B C9B C10B C15B 139.66(19) ?
C15B C10B C11B C12B -0.4(3) ?
C9B C10B C11B C12B 173.58(16) ?
C10B C11B C12B C13B -0.2(3) ?
C11B C12B C13B C14B 0.8(3) ?
C12B C13B C14B C15B -0.8(3) ?
C13B C14B C15B C10B 0.2(3) ?
C11B C10B C15B C14B 0.4(2) ?
C9B C10B C15B C14B -173.27(16) ?

loop_
_cod_related_entry_id
_cod_related_entry_database
_cod_related_entry_code
1 ChemSpider 24725205
